data_2241425
loop_
_publ_author_name
'Stromyer, Michael L.'
'Lilly, Cassandra P.'
'Dillner, Adam J.'
'Knaust, Jacqueline M.'

_publ_section_title
;
 Crystal structures of [<i>Ln</i>(NO~3~)~3~(\m~2~-bpydo)~2~], where
 <i>Ln</i> = Ce, Pr or Nd, and bpydo = 4,4'-bipyridine
 <i>N</i>,<i>N</i>'-dioxide: layered coordination networks containing 4^4^
 grids
;
_journal_coeditor_code WM5242
_journal_issue 1
_journal_name_full 'Acta Crystallographica Section E'
_journal_page_first 25
_journal_page_last 30
_journal_paper_doi 10.1107/S205698901502318X
_journal_volume 72
_journal_year 2016
_chemical_formula_iupac '[Nd (N O3)3 (C10 H8 N2 O2)2]'
_chemical_formula_moiety 'C20 H16 N7 Nd O13'
_chemical_formula_sum 'C20 H16 N7 Nd O13'
_chemical_formula_weight 706.64
_chemical_name_systematic
'Poly[[tris(nitrato-\k^2^<i>O</i>,<i>O</i>')neodymium(III)]-bis(\m-4,4'-bipyridine <i>N</i>,<i>N</i>'-dioxide-\k^2^<i>N</i>:<i>N</i>'}]'
_space_group_crystal_system monoclinic
_space_group_IT_number 15
_space_group_name_Hall '-C 2yc'
_space_group_name_H-M_alt 'C 1 2/c 1'
_symmetry_space_group_name_Hall '-C 2yc'
_symmetry_space_group_name_H-M 'C 1 2/c 1'
_atom_sites_solution_hydrogens geom
_cell_angle_alpha 90
_cell_angle_beta 106.0650(10)
_cell_angle_gamma 90
_cell_formula_units_Z 8
_cell_length_a 26.7422(10)
_cell_length_b 13.3035(5)
_cell_length_c 13.7804(5)
_cell_measurement_reflns_used 8852
_cell_measurement_temperature 173(2)
_cell_measurement_theta_max 31.442
_cell_measurement_theta_min 2.542
_cell_volume 4711.1(3)
_computing_cell_refinement
;
SAINT (Bruker, 2014)
;
_computing_data_collection
;
APEX2 (Bruker, 2014)
;
_computing_data_reduction
;
SAINT (Bruker, 2014)
;
_computing_molecular_graphics
;
X-SEED (Barbour, 2001)
;
_computing_publication_material
;
X-SEED (Barbour, 2001)
;
_computing_structure_refinement
;
SHELXL2014  (Sheldrick, 2015)
;
_computing_structure_solution
;
SHELXS97 (Sheldrick, 2008)
;
_diffrn_ambient_temperature 173(2)
_diffrn_measured_fraction_theta_full 1.000
_diffrn_measured_fraction_theta_max 0.894
_diffrn_measurement_device_type 'Bruker D8 Quest CMOS'
_diffrn_measurement_method 'omega and phi scans'
_diffrn_radiation_monochromator 'laterally graded multilayer (Goebel) mirror'
_diffrn_radiation_type MoK\a
_diffrn_radiation_wavelength 0.71073
_diffrn_reflns_av_R_equivalents 0.1151
_diffrn_reflns_limit_h_max 39
_diffrn_reflns_limit_h_min -38
_diffrn_reflns_limit_k_max 18
_diffrn_reflns_limit_k_min -20
_diffrn_reflns_limit_l_max 18
_diffrn_reflns_limit_l_min -21
_diffrn_reflns_number 47148
_diffrn_reflns_theta_full 25.242
_diffrn_reflns_theta_max 33.508
_diffrn_reflns_theta_min 2.159
_exptl_absorpt_coefficient_mu 2.292
_exptl_absorpt_correction_T_max 0.7466
_exptl_absorpt_correction_T_min 0.6815
_exptl_absorpt_correction_type multi-scan
_exptl_absorpt_process_details
;
(SADABS; Bruker, 2009)
;
_exptl_crystal_colour yellow
_exptl_crystal_density_diffrn 1.993
_exptl_crystal_description block
_exptl_crystal_F_000 2792
_exptl_crystal_size_max 0.140
_exptl_crystal_size_mid 0.120
_exptl_crystal_size_min 0.080
_refine_diff_density_max 1.488
_refine_diff_density_min -1.286
_refine_ls_extinction_method none
_refine_ls_goodness_of_fit_ref 1.006
_refine_ls_hydrogen_treatment constr
_refine_ls_matrix_type full
_refine_ls_number_parameters 370
_refine_ls_number_reflns 8277
_refine_ls_number_restraints 0
_refine_ls_restrained_S_all 1.006
_refine_ls_R_factor_all 0.1234
_refine_ls_R_factor_gt 0.0510
_refine_ls_shift/su_max 0.001
_refine_ls_shift/su_mean 0.000
_refine_ls_structure_factor_coef Fsqd
_refine_ls_weighting_details 'w=1/[\s^2^(Fo^2^)+(0.0161P)^2^+13.5513P] where P=(Fo^2^+2Fc^2^)/3'
_refine_ls_weighting_scheme calc
_refine_ls_wR_factor_gt 0.0557
_refine_ls_wR_factor_ref 0.0666
_reflns_number_gt 5419
_reflns_number_total 8277
_reflns_threshold_expression 'I > 2\s(I)'
_cod_data_source_file wm5242sup1.cif
_cod_data_source_block III
_cod_depositor_comments
;Adding full bibliography for 2241423--2241425.cif.

 Adding full bibliography for 2241423--2241425.cif.
;
_cod_database_code 2241425
_cod_database_fobs_code 2241425
_shelx_space_group_comment
;
The symmetry employed for this shelxl refinement is uniquely defined
by the following loop, which should always be used as a source of
symmetry information in preference to the above space-group names.
They are only intended as comments.
;

loop_
_space_group_symop_operation_xyz
'x, y, z'
'-x, y, -z+1/2'
'x+1/2, y+1/2, z'
'-x+1/2, y+1/2, -z+1/2'
'-x, -y, -z'
'x, -y, z-1/2'
'-x+1/2, -y+1/2, -z'
'x+1/2, -y+1/2, z-1/2'

loop_
_atom_site_type_symbol
_atom_site_label
_atom_site_fract_x
_atom_site_fract_y
_atom_site_fract_z
_atom_site_U_iso_or_equiv
_atom_site_adp_type
_atom_site_calc_flag
_atom_site_occupancy
Nd Nd1 0.12681(2) 0.27502(2) 0.66431(2) 0.00728(4) Uani d 1
O O1 0.14904(8) 1.13013(15) 0.78718(16) 0.0116(5) Uani d 1
O O2 0.07574(8) 0.41599(15) 0.70766(16) 0.0130(5) Uani d 1
O O3 0.17968(8) 0.33233(15) 0.83003(15) 0.0111(4) Uani d 1
O O4 0.54422(8) 0.28373(16) 1.18789(15) 0.0104(4) Uani d 1
O O5 0.19319(10) 0.40971(18) 0.65362(18) 0.0251(6) Uani d 1
O O6 0.12057(10) 0.42656(17) 0.53782(19) 0.0236(6) Uani d 1
O O7 0.18928(11) 0.50787(17) 0.5251(2) 0.0317(7) Uani d 1
O O8 0.21193(9) 0.18587(18) 0.66255(16) 0.0190(5) Uani d 1
O O9 0.16865(8) 0.24311(15) 0.51655(16) 0.0139(5) Uani d 1
O O10 0.23559(9) 0.14500(17) 0.52853(17) 0.0187(5) Uani d 1
O O11 0.05854(8) 0.25293(15) 0.49154(16) 0.0136(5) Uani d 1
O O12 0.09612(8) 0.11469(16) 0.55686(16) 0.0120(5) Uani d 1
O O13 0.03619(9) 0.11085(17) 0.41220(17) 0.0198(5) Uani d 1
N N1 0.14002(10) 1.03179(18) 0.77624(18) 0.0092(5) Uani d 1
N N2 0.08697(10) 0.51388(19) 0.7183(2) 0.0113(6) Uani d 1
N N3 0.23077(10) 0.32610(19) 0.87052(18) 0.0094(5) Uani d 1
N N4 0.49563(9) 0.28710(19) 1.12926(17) 0.0094(5) Uani d 1
N N5 0.16807(13) 0.4492(2) 0.5712(2) 0.0228(7) Uani d 1
N N6 0.20618(10) 0.19050(19) 0.56738(19) 0.0125(6) Uani d 1
N N7 0.06299(10) 0.1590(2) 0.48487(19) 0.0124(6) Uani d 1
C C1 0.18004(12) 0.9658(2) 0.7982(2) 0.0123(6) Uani d 1
H H1 0.2148 0.9899 0.8201 0.015 Uiso calc 1
C C2 0.17080(12) 0.8640(2) 0.7892(2) 0.0120(6) Uani d 1
H H2 0.1993 0.8185 0.8059 0.014 Uiso calc 1
C C3 0.12022(12) 0.8270(2) 0.7557(2) 0.0097(6) Uani d 1
C C4 0.07995(12) 0.8974(2) 0.7348(2) 0.0117(6) Uani d 1
H H4 0.0449 0.8751 0.7123 0.014 Uiso calc 1
C C5 0.09037(12) 0.9987(2) 0.7464(2) 0.0121(6) Uani d 1
H H5 0.0625 1.0455 0.7334 0.015 Uiso calc 1
C C6 0.05363(13) 0.5813(2) 0.6616(2) 0.0144(7) Uani d 1
H H6 0.0230 0.5584 0.6133 0.017 Uiso calc 1
C C7 0.06354(12) 0.6827(2) 0.6730(2) 0.0137(7) Uani d 1
H H7 0.0396 0.7293 0.6329 0.016 Uiso calc 1
C C8 0.10854(11) 0.7181(2) 0.7431(2) 0.0099(6) Uani d 1
C C9 0.14192(13) 0.6463(2) 0.8007(2) 0.0147(7) Uani d 1
H H9 0.1729 0.6671 0.8491 0.018 Uiso calc 1
C C10 0.13017(13) 0.5451(2) 0.7879(3) 0.0168(7) Uani d 1
H H10 0.1528 0.4970 0.8287 0.020 Uiso calc 1
C C11 0.25859(12) 0.4103(2) 0.9057(2) 0.0109(6) Uani d 1
H H11 0.2419 0.4740 0.8964 0.013 Uiso calc 1
C C12 0.31067(12) 0.4040(2) 0.9544(2) 0.0115(6) Uani d 1
H H12 0.3295 0.4633 0.9803 0.014 Uiso calc 1
C C13 0.33621(12) 0.3117(2) 0.9664(2) 0.0099(6) Uani d 1
C C14 0.30682(11) 0.2278(2) 0.9260(2) 0.0111(6) Uani d 1
H H14 0.3232 0.1639 0.9307 0.013 Uiso calc 1
C C15 0.25439(12) 0.2359(2) 0.8795(2) 0.0117(6) Uani d 1
H H15 0.2348 0.1776 0.8536 0.014 Uiso calc 1
C C16 0.47655(12) 0.3749(2) 1.0850(2) 0.0118(6) Uani d 1
H H16 0.4989 0.4314 1.0915 0.014 Uiso calc 1
C C17 0.42538(12) 0.3837(2) 1.0310(2) 0.0115(6) Uani d 1
H H17 0.4126 0.4459 1.0002 0.014 Uiso calc 1
C C18 0.39187(12) 0.3015(2) 1.0209(2) 0.0101(6) Uani d 1
C C19 0.41335(12) 0.2105(2) 1.0646(2) 0.0113(6) Uani d 1
H H19 0.3920 0.1522 1.0570 0.014 Uiso calc 1
C C20 0.46497(12) 0.2047(2) 1.1181(2) 0.0109(6) Uani d 1
H H20 0.4791 0.1426 1.1474 0.013 Uiso calc 1

loop_
_atom_site_aniso_label
_atom_site_aniso_U_11
_atom_site_aniso_U_22
_atom_site_aniso_U_33
_atom_site_aniso_U_12
_atom_site_aniso_U_13
_atom_site_aniso_U_23
Nd1 0.00565(7) 0.00592(7) 0.00960(7) -0.00075(8) 0.00098(5) -0.00046(8)
O1 0.0140(12) 0.0039(10) 0.0155(11) -0.0026(9) 0.0018(9) 0.0000(9)
O2 0.0142(12) 0.0030(10) 0.0215(12) -0.0035(9) 0.0046(10) -0.0026(9)
O3 0.0036(10) 0.0125(11) 0.0143(11) 0.0003(9) -0.0023(9) -0.0010(9)
O4 0.0050(10) 0.0122(11) 0.0121(10) 0.0010(9) -0.0009(8) -0.0004(9)
O5 0.0326(16) 0.0244(14) 0.0197(13) -0.0162(12) 0.0095(12) -0.0016(11)
O6 0.0301(16) 0.0144(12) 0.0295(14) 0.0025(11) 0.0136(12) 0.0065(11)
O7 0.060(2) 0.0106(12) 0.0401(16) -0.0062(12) 0.0397(16) 0.0002(12)
O8 0.0165(13) 0.0297(14) 0.0104(11) 0.0076(11) 0.0032(10) 0.0031(10)
O9 0.0118(11) 0.0138(12) 0.0155(11) 0.0024(9) 0.0028(9) 0.0025(9)
O10 0.0190(13) 0.0168(12) 0.0236(13) 0.0047(10) 0.0115(11) -0.0020(10)
O11 0.0140(11) 0.0103(12) 0.0153(11) 0.0011(8) 0.0021(9) 0.0004(8)
O12 0.0122(12) 0.0097(11) 0.0117(11) 0.0000(9) -0.0007(9) -0.0002(9)
O13 0.0160(13) 0.0240(13) 0.0159(12) -0.0041(10) -0.0014(10) -0.0109(10)
N1 0.0105(14) 0.0081(13) 0.0081(12) -0.0017(10) 0.0013(11) -0.0009(10)
N2 0.0123(14) 0.0068(13) 0.0164(14) -0.0004(11) 0.0064(12) -0.0015(11)
N3 0.0085(13) 0.0107(13) 0.0076(12) 0.0021(11) -0.0002(10) -0.0008(10)
N4 0.0082(12) 0.0122(13) 0.0074(11) 0.0004(11) 0.0017(10) -0.0018(10)
N5 0.040(2) 0.0092(14) 0.0285(17) -0.0060(14) 0.0242(16) -0.0043(13)
N6 0.0126(14) 0.0106(13) 0.0145(13) -0.0015(11) 0.0042(11) -0.0008(11)
N7 0.0104(14) 0.0132(14) 0.0144(13) -0.0016(11) 0.0045(11) -0.0036(11)
C1 0.0098(16) 0.0119(16) 0.0146(15) -0.0011(13) 0.0021(13) -0.0001(13)
C2 0.0117(16) 0.0104(15) 0.0131(15) 0.0023(13) 0.0022(13) -0.0014(12)
C3 0.0124(16) 0.0084(15) 0.0081(14) 0.0005(13) 0.0023(12) 0.0018(12)
C4 0.0089(16) 0.0103(15) 0.0138(15) -0.0004(12) -0.0005(13) 0.0022(13)
C5 0.0103(16) 0.0113(16) 0.0149(16) 0.0014(13) 0.0037(13) 0.0013(13)
C6 0.0125(17) 0.0115(16) 0.0156(16) -0.0009(13) -0.0021(13) 0.0002(13)
C7 0.0120(16) 0.0099(15) 0.0156(16) 0.0010(13) -0.0021(13) 0.0007(13)
C8 0.0111(15) 0.0071(14) 0.0123(14) 0.0015(13) 0.0044(12) -0.0008(13)
C9 0.0114(16) 0.0114(16) 0.0186(17) 0.0010(13) -0.0004(14) -0.0016(13)
C10 0.0122(17) 0.0132(16) 0.0218(18) 0.0042(13) -0.0007(14) -0.0001(14)
C11 0.0112(16) 0.0071(15) 0.0138(15) -0.0001(12) 0.0023(13) -0.0019(12)
C12 0.0090(16) 0.0102(15) 0.0145(15) -0.0021(12) 0.0019(13) -0.0029(13)
C13 0.0100(15) 0.0119(15) 0.0082(14) -0.0005(12) 0.0032(12) -0.0004(12)
C14 0.0103(14) 0.0093(14) 0.0133(14) 0.0008(14) 0.0024(12) 0.0004(14)
C15 0.0136(15) 0.0074(14) 0.0129(14) -0.0027(13) 0.0018(12) -0.0020(13)
C16 0.0114(16) 0.0095(15) 0.0148(15) -0.0003(12) 0.0039(13) 0.0032(13)
C17 0.0100(16) 0.0099(15) 0.0141(15) 0.0021(12) 0.0026(13) 0.0012(12)
C18 0.0096(15) 0.0126(16) 0.0094(14) 0.0022(12) 0.0049(12) 0.0001(12)
C19 0.0113(15) 0.0098(16) 0.0135(14) -0.0017(12) 0.0044(12) -0.0007(12)
C20 0.0135(16) 0.0085(16) 0.0113(14) -0.0001(12) 0.0041(13) 0.0002(11)

loop_
_atom_type_symbol
_atom_type_description
_atom_type_scat_dispersion_real
_atom_type_scat_dispersion_imag
_atom_type_scat_source
C C 0.0033 0.0016 'International Tables Vol C Tables 4.2.6.8 and 6.1.1.4'
H H 0.0000 0.0000 'International Tables Vol C Tables 4.2.6.8 and 6.1.1.4'
N N 0.0061 0.0033 'International Tables Vol C Tables 4.2.6.8 and 6.1.1.4'
O O 0.0106 0.0060 'International Tables Vol C Tables 4.2.6.8 and 6.1.1.4'
Nd Nd -0.1943 3.0179 'International Tables Vol C Tables 4.2.6.8 and 6.1.1.4'

loop_
_geom_angle_atom_site_label_1
_geom_angle_atom_site_label_2
_geom_angle_atom_site_label_3
_geom_angle_site_symmetry_1
_geom_angle_site_symmetry_3
_geom_angle
O4 Nd1 O3 8_455 . 106.54(7)
O4 Nd1 O2 8_455 . 68.50(7)
O3 Nd1 O2 . . 75.84(7)
O4 Nd1 O1 8_455 1_545 73.79(7)
O3 Nd1 O1 . 1_545 69.19(7)
O2 Nd1 O1 . 1_545 117.21(7)
O4 Nd1 O5 8_455 . 153.95(8)
O3 Nd1 O5 . . 66.72(7)
O2 Nd1 O5 . . 85.50(8)
O1 Nd1 O5 1_545 . 122.38(8)
O4 Nd1 O8 8_455 . 133.41(7)
O3 Nd1 O8 . . 82.44(7)
O2 Nd1 O8 . . 153.59(7)
O1 Nd1 O8 1_545 . 67.03(7)
O5 Nd1 O8 . . 72.07(8)
O4 Nd1 O11 8_455 . 69.68(7)
O3 Nd1 O11 . . 166.35(6)
O2 Nd1 O11 . . 90.70(7)
O1 Nd1 O11 1_545 . 120.39(6)
O5 Nd1 O11 . . 110.58(7)
O8 Nd1 O11 . . 109.88(7)
O4 Nd1 O12 8_455 . 70.06(7)
O3 Nd1 O12 . . 142.80(7)
O2 Nd1 O12 . . 130.40(7)
O1 Nd1 O12 1_545 . 74.57(6)
O5 Nd1 O12 . . 131.16(7)
O8 Nd1 O12 . . 75.92(7)
O11 Nd1 O12 . . 49.47(6)
O4 Nd1 O9 8_455 . 130.37(7)
O3 Nd1 O9 . . 121.01(7)
O2 Nd1 O9 . . 133.70(7)
O1 Nd1 O9 1_545 . 109.03(7)
O5 Nd1 O9 . . 67.36(7)
O8 Nd1 O9 . . 49.27(7)
O11 Nd1 O9 . . 67.02(7)
O12 Nd1 O9 . . 63.80(7)
O4 Nd1 O6 8_455 . 115.92(7)
O3 Nd1 O6 . . 107.00(7)
O2 Nd1 O6 . . 69.17(7)
O1 Nd1 O6 1_545 . 170.26(7)
O5 Nd1 O6 . . 49.03(8)
O8 Nd1 O6 . . 103.89(7)
O11 Nd1 O6 . . 65.12(7)
O12 Nd1 O6 . . 107.37(7)
O9 Nd1 O6 . . 64.68(7)
O4 Nd1 N5 8_455 . 139.01(8)
O3 Nd1 N5 . . 88.42(8)
O2 Nd1 N5 . . 79.15(7)
O1 Nd1 N5 1_545 . 146.02(8)
O5 Nd1 N5 . . 24.61(8)
O8 Nd1 N5 . . 85.48(8)
O11 Nd1 N5 . . 86.77(8)
O12 Nd1 N5 . . 119.07(7)
O9 Nd1 N5 . . 60.38(7)
O6 Nd1 N5 . . 24.79(8)
N1 O1 Nd1 . 1_565 132.26(17)
N2 O2 Nd1 . . 129.77(17)
N3 O3 Nd1 . . 129.30(16)
N4 O4 Nd1 . 8_556 134.20(16)
N5 O5 Nd1 . . 97.97(19)
N5 O6 Nd1 . . 93.92(19)
N6 O8 Nd1 . . 97.58(17)
N6 O9 Nd1 . . 95.95(16)
N7 O11 Nd1 . . 97.07(17)
N7 O12 Nd1 . . 96.06(16)
O1 N1 C5 . . 119.2(2)
O1 N1 C1 . . 120.4(2)
C5 N1 C1 . . 120.4(3)
O2 N2 C10 . . 120.1(3)
O2 N2 C6 . . 119.4(3)
C10 N2 C6 . . 120.4(3)
O3 N3 C15 . . 119.8(2)
O3 N3 C11 . . 119.8(2)
C15 N3 C11 . . 120.4(3)
O4 N4 C16 . . 119.2(2)
O4 N4 C20 . . 120.2(2)
C16 N4 C20 . . 120.6(3)
O7 N5 O6 . . 121.4(3)
O7 N5 O5 . . 121.2(3)
O6 N5 O5 . . 117.4(3)
O7 N5 Nd1 . . 168.5(2)
O6 N5 Nd1 . . 61.29(16)
O5 N5 Nd1 . . 57.42(15)
O10 N6 O9 . . 122.5(3)
O10 N6 O8 . . 120.9(3)
O9 N6 O8 . . 116.5(2)
O13 N7 O11 . . 121.8(3)
O13 N7 O12 . . 120.8(3)
O11 N7 O12 . . 117.4(2)
N1 C1 C2 . . 120.5(3)
N1 C1 H1 . . 119.7
C2 C1 H1 . . 119.7
C1 C2 C3 . . 120.8(3)
C1 C2 H2 . . 119.6
C3 C2 H2 . . 119.6
C2 C3 C4 . . 117.0(3)
C2 C3 C8 . . 122.6(3)
C4 C3 C8 . . 120.4(3)
C5 C4 C3 . . 120.9(3)
C5 C4 H4 . . 119.6
C3 C4 H4 . . 119.6
N1 C5 C4 . . 120.4(3)
N1 C5 H5 . . 119.8
C4 C5 H5 . . 119.8
N2 C6 C7 . . 120.6(3)
N2 C6 H6 . . 119.7
C7 C6 H6 . . 119.7
C6 C7 C8 . . 120.7(3)
C6 C7 H7 . . 119.7
C8 C7 H7 . . 119.7
C9 C8 C7 . . 117.1(3)
C9 C8 C3 . . 121.4(3)
C7 C8 C3 . . 121.5(3)
C10 C9 C8 . . 120.5(3)
C10 C9 H9 . . 119.8
C8 C9 H9 . . 119.8
N2 C10 C9 . . 120.7(3)
N2 C10 H10 . . 119.6
C9 C10 H10 . . 119.6
N3 C11 C12 . . 120.4(3)
N3 C11 H11 . . 119.8
C12 C11 H11 . . 119.8
C11 C12 C13 . . 120.7(3)
C11 C12 H12 . . 119.7
C13 C12 H12 . . 119.7
C14 C13 C12 . . 117.2(3)
C14 C13 C18 . . 120.6(3)
C12 C13 C18 . . 122.2(3)
C15 C14 C13 . . 121.0(3)
C15 C14 H14 . . 119.5
C13 C14 H14 . . 119.5
N3 C15 C14 . . 120.3(3)
N3 C15 H15 . . 119.8
C14 C15 H15 . . 119.8
N4 C16 C17 . . 120.9(3)
N4 C16 H16 . . 119.5
C17 C16 H16 . . 119.5
C16 C17 C18 . . 120.3(3)
C16 C17 H17 . . 119.8
C18 C17 H17 . . 119.8
C17 C18 C19 . . 117.3(3)
C17 C18 C13 . . 120.5(3)
C19 C18 C13 . . 122.2(3)
C20 C19 C18 . . 120.6(3)
C20 C19 H19 . . 119.7
C18 C19 H19 . . 119.7
N4 C20 C19 . . 120.2(3)
N4 C20 H20 . . 119.9
C19 C20 H20 . . 119.9

loop_
_geom_bond_atom_site_label_1
_geom_bond_atom_site_label_2
_geom_bond_site_symmetry_2
_geom_bond_distance
Nd1 O4 8_455 2.448(2)
Nd1 O3 . 2.451(2)
Nd1 O2 . 2.488(2)
Nd1 O1 1_545 2.526(2)
Nd1 O5 . 2.555(2)
Nd1 O8 . 2.573(2)
Nd1 O11 . 2.585(2)
Nd1 O12 . 2.597(2)
Nd1 O9 . 2.615(2)
Nd1 O6 . 2.640(2)
O1 N1 . 1.331(3)
O1 Nd1 1_565 2.526(2)
O2 N2 . 1.335(3)
O3 N3 . 1.328(3)
O4 N4 . 1.328(3)
O4 Nd1 8_556 2.448(2)
O5 N5 . 1.263(4)
O6 N5 . 1.262(4)
O7 N5 . 1.238(3)
O8 N6 . 1.279(3)
O9 N6 . 1.264(3)
O10 N6 . 1.227(3)
O11 N7 . 1.261(3)
O12 N7 . 1.277(3)
O13 N7 . 1.237(3)
N1 C5 . 1.351(4)
N1 C1 . 1.352(4)
N2 C10 . 1.347(4)
N2 C6 . 1.350(4)
N3 C15 . 1.346(4)
N3 C11 . 1.358(4)
N4 C16 . 1.351(4)
N4 C20 . 1.352(4)
C1 C2 . 1.375(4)
C1 H1 . 0.9500
C2 C3 . 1.393(4)
C2 H2 . 0.9500
C3 C4 . 1.396(4)
C3 C8 . 1.482(4)
C4 C5 . 1.376(4)
C4 H4 . 0.9500
C5 H5 . 0.9500
C6 C7 . 1.377(4)
C6 H6 . 0.9500
C7 C8 . 1.399(4)
C7 H7 . 0.9500
C8 C9 . 1.396(4)
C9 C10 . 1.383(4)
C9 H9 . 0.9500
C10 H10 . 0.9500
C11 C12 . 1.371(4)
C11 H11 . 0.9500
C12 C13 . 1.393(4)
C12 H12 . 0.9500
C13 C14 . 1.389(4)
C13 C18 . 1.476(4)
C14 C15 . 1.375(4)
C14 H14 . 0.9500
C15 H15 . 0.9500
C16 C17 . 1.370(4)
C16 H16 . 0.9500
C17 C18 . 1.395(4)
C17 H17 . 0.9500
C18 C19 . 1.403(4)
C19 C20 . 1.376(4)
C19 H19 . 0.9500
C20 H20 . 0.9500

loop_
_geom_hbond_atom_site_label_D
_geom_hbond_atom_site_label_H
_geom_hbond_atom_site_label_A
_geom_hbond_site_symmetry_A
_geom_hbond_distance_DH
_geom_hbond_distance_HA
_geom_hbond_distance_DA
_geom_hbond_angle_DHA
C1 H1 O5 4_556 0.95 2.61 3.353(4) 135.0
C4 H4 O13 5_566 0.95 2.37 3.206(4) 146.5
C5 H5 O4 8_465 0.95 2.37 3.163(4) 140.6
C9 H9 O9 6_566 0.95 2.63 3.216(4) 120.5
C9 H9 O10 4_556 0.95 2.58 3.464(4) 155.9
C10 H10 O3 . 0.95 2.30 3.110(4) 142.3
C10 H10 O7 6_566 0.95 2.61 3.289(4) 128.6
C11 H11 O10 4_556 0.95 2.50 3.243(4) 134.8
C14 H14 O7 4_546 0.95 2.21 2.998(4) 139.1
C15 H15 O1 1_545 0.95 2.31 3.091(4) 139.2
C16 H16 O13 4_556 0.95 2.56 3.159(4) 121.2
C17 H17 O12 4_556 0.95 2.37 3.295(4) 164.8
C20 H20 O2 8_556 0.95 2.61 3.294(4) 129.7

loop_
_geom_torsion_atom_site_label_1
_geom_torsion_atom_site_label_2
_geom_torsion_atom_site_label_3
_geom_torsion_atom_site_label_4
_geom_torsion_site_symmetry_4
_geom_torsion
_geom_torsion_publ_flag
Nd1 O3 O4 Nd1 8_556 4.87(14) no
Nd1 O2 O1 Nd1 1_565 91.75(11) no
